data_4304729
loop_
_publ_author_name
'Wei-Ying Lee'
'Lan-Chang Liang'

_publ_section_title
;
Fluorinated Diarylamido Complexes of Lithium, Zirconium, and Hafnium
;
_journal_name_full 'Inorganic Chemistry'
_journal_page_first 3298
_journal_page_last 3306
_journal_paper_doi 10.1021/ic702293d
_journal_volume 47
_journal_year 2008
_chemical_formula_moiety 'C50 H56 F2 Hf N2'
_chemical_formula_sum 'C50 H56 F2 Hf N2'
_chemical_formula_weight 901.46
_chemical_name_systematic
;
 ?
;
_space_group_IT_number 2
_symmetry_cell_setting triclinic
_symmetry_space_group_name_Hall '-P 1'
_symmetry_space_group_name_H-M 'P -1'
_atom_sites_solution_hydrogens geom
_atom_sites_solution_primary direct
_atom_sites_solution_secondary difmap
_audit_creation_method SHELXL-97
_cell_angle_alpha 74.8510(10)
_cell_angle_beta 86.3970(10)
_cell_angle_gamma 66.8840(10)
_cell_formula_units_Z 2
_cell_length_a 11.06020(10)
_cell_length_b 11.73110(10)
_cell_length_c 18.4898(3)
_cell_measurement_reflns_used 17507
_cell_measurement_temperature 200(2)
_cell_measurement_theta_max 25.35
_cell_measurement_theta_min 2.037
_cell_volume 2127.60(5)
_computing_cell_refinement 'HKL Scalepack (Otwinowski & Minor 1997)'
_computing_data_collection 'Collect (Nonius BV, 1997-2000)'
_computing_data_reduction 'HKL Denzo and Scalepack (Otwinowski & Minor 19'
_computing_molecular_graphics 'Ortep-3 for Windows (Farrugia, 1997)'
_computing_publication_material 'WinGX publication routines (Farrugia, 1999)'
_computing_structure_refinement 'SHELXL-97 (Sheldrick, 1997)'
_computing_structure_solution 'SHELXS-86 (Sheldrick, 1986)'
_diffrn_ambient_temperature 200(2)
_diffrn_detector_area_resol_mean 9
_diffrn_measured_fraction_theta_full 0.997
_diffrn_measured_fraction_theta_max 0.997
_diffrn_measurement_device_type KappaCCD
_diffrn_measurement_method 'CCD rotation images, thick slices'
_diffrn_radiation_monochromator graphite
_diffrn_radiation_source 'fine-focus sealed tube'
_diffrn_radiation_type MoK\a
_diffrn_radiation_wavelength 0.71073
_diffrn_reflns_av_R_equivalents 0.0593
_diffrn_reflns_av_sigmaI/netI 0.0482
_diffrn_reflns_limit_h_max 13
_diffrn_reflns_limit_h_min -13
_diffrn_reflns_limit_k_max 14
_diffrn_reflns_limit_k_min -14
_diffrn_reflns_limit_l_max 22
_diffrn_reflns_limit_l_min -22
_diffrn_reflns_number 29927
_diffrn_reflns_theta_full 25.38
_diffrn_reflns_theta_max 25.38
_diffrn_reflns_theta_min 2.19
_exptl_absorpt_coefficient_mu 2.496
_exptl_absorpt_correction_T_max 0.7082
_exptl_absorpt_correction_T_min 0.6008
_exptl_absorpt_correction_type multi-scan
_exptl_absorpt_process_details
;
 ?
;
_exptl_crystal_colour 'pale yellow'
_exptl_crystal_density_diffrn 1.407
_exptl_crystal_density_method 'not measured'
_exptl_crystal_description prism
_exptl_crystal_F_000 920
_exptl_crystal_size_max 0.24
_exptl_crystal_size_mid 0.2
_exptl_crystal_size_min 0.08
_refine_diff_density_max 0.762
_refine_diff_density_min -1.702
_refine_diff_density_rms 0.291
_refine_ls_extinction_method none
_refine_ls_goodness_of_fit_ref 1.111
_refine_ls_hydrogen_treatment fixed
_refine_ls_matrix_type full
_refine_ls_number_parameters 497
_refine_ls_number_reflns 7798
_refine_ls_number_restraints 0
_refine_ls_restrained_S_all 1.111
_refine_ls_R_factor_all 0.0416
_refine_ls_R_factor_gt 0.0317
_refine_ls_shift/su_max 0.001
_refine_ls_shift/su_mean 0.000
_refine_ls_structure_factor_coef Fsqd
_refine_ls_weighting_details 'calc w=1/[\s^2^(Fo^2^)+(0.0692P)^2^+0.3573P] where P=(Fo^2^+2Fc^2^)/3'
_refine_ls_weighting_scheme calc
_refine_ls_wR_factor_gt 0.0844
_refine_ls_wR_factor_ref 0.1115
_reflns_number_gt 6964
_reflns_number_total 7798
_reflns_threshold_expression >2sigma(I)
_cod_data_source_file ic702293d-file002_6.cif
_cod_data_source_block 5390
_cod_original_cell_volume 2127.60(4)
_cod_database_code 4304729

loop_
_symmetry_equiv_pos_as_xyz
'x, y, z'
'-x, -y, -z'

loop_
_atom_site_label
_atom_site_type_symbol
_atom_site_fract_x
_atom_site_fract_y
_atom_site_fract_z
_atom_site_U_iso_or_equiv
_atom_site_adp_type
_atom_site_occupancy
_atom_site_symmetry_multiplicity
_atom_site_calc_flag
_atom_site_refinement_flags
_atom_site_disorder_assembly
_atom_site_disorder_group
Hf1 Hf 0.010778(17) 0.749228(16) 0.250530(9) 0.02237(9) Uani 1 1 d . . .
F1 F 0.1442(3) 0.8697(3) 0.22842(16) 0.0331(7) Uani 1 1 d . . .
F2 F 0.0029(3) 0.7213(3) 0.12415(16) 0.0430(8) Uani 1 1 d . . .
N1 N -0.1059(4) 0.9466(3) 0.1978(2) 0.0246(8) Uani 1 1 d . . .
N2 N 0.1849(3) 0.5982(3) 0.23140(19) 0.0237(8) Uani 1 1 d . . .
C1 C -0.2450(4) 0.9946(4) 0.1779(3) 0.0245(10) Uani 1 1 d . . .
C2 C -0.2856(5) 1.0122(4) 0.1035(3) 0.0281(10) Uani 1 1 d . . .
C3 C -0.1901(5) 0.9886(5) 0.0409(3) 0.0378(12) Uani 1 1 d . . .
H3 H -0.1004 0.9493 0.0632 0.045 Uiso 1 1 calc R . .
C4 C -0.2058(6) 1.1154(6) -0.0159(3) 0.0571(17) Uani 1 1 d . . .
H4A H -0.1448 1.0986 -0.0548 0.086 Uiso 1 1 calc R . .
H4B H -0.1886 1.1700 0.0090 0.086 Uiso 1 1 calc R . .
H4C H -0.2940 1.1569 -0.0374 0.086 Uiso 1 1 calc R . .
C5 C -0.2077(6) 0.8970(6) 0.0010(3) 0.0557(17) Uani 1 1 d . . .
H5A H -0.1456 0.8839 -0.0377 0.084 Uiso 1 1 calc R . .
H5B H -0.2955 0.9332 -0.0208 0.084 Uiso 1 1 calc R . .
H5C H -0.1931 0.8164 0.0366 0.084 Uiso 1 1 calc R . .
C6 C -0.4203(5) 1.0552(5) 0.0864(3) 0.0358(12) Uani 1 1 d . . .
H6 H -0.4485 1.0656 0.0379 0.043 Uiso 1 1 calc R . .
C7 C -0.5112(5) 1.0822(5) 0.1397(3) 0.0358(13) Uani 1 1 d . . .
H7 H -0.6002 1.1090 0.1276 0.043 Uiso 1 1 calc R . .
C8 C -0.4709(5) 1.0696(5) 0.2116(3) 0.0342(11) Uani 1 1 d . . .
H8 H -0.5338 1.0897 0.2470 0.041 Uiso 1 1 calc R . .
C9 C -0.3394(5) 1.0278(5) 0.2323(3) 0.0315(11) Uani 1 1 d . . .
C10 C -0.3020(5) 1.0216(6) 0.3099(3) 0.0422(14) Uani 1 1 d . . .
H10 H -0.2064 0.9745 0.3171 0.051 Uiso 1 1 calc R . .
C11 C -0.3661(7) 0.9510(6) 0.3721(3) 0.0601(18) Uani 1 1 d . . .
H11A H -0.3369 0.9496 0.4202 0.090 Uiso 1 1 calc R . .
H11B H -0.3413 0.8646 0.3684 0.090 Uiso 1 1 calc R . .
H11C H -0.4601 0.9947 0.3663 0.090 Uiso 1 1 calc R . .
C12 C -0.3338(6) 1.1552(7) 0.3198(4) 0.0574(17) Uani 1 1 d . . .
H12A H -0.3079 1.1483 0.3698 0.086 Uiso 1 1 calc R . .
H12B H -0.4266 1.2048 0.3112 0.086 Uiso 1 1 calc R . .
H12C H -0.2868 1.1965 0.2844 0.086 Uiso 1 1 calc R . .
C13 C -0.0553(5) 1.0415(4) 0.1859(2) 0.0259(10) Uani 1 1 d . . .
C14 C -0.1229(5) 1.1735(5) 0.1587(3) 0.0331(11) Uani 1 1 d . . .
H14 H -0.2117 1.2059 0.1445 0.040 Uiso 1 1 calc R . .
C15 C -0.0608(5) 1.2571(5) 0.1522(3) 0.0367(12) Uani 1 1 d . . .
H15 H -0.1088 1.3447 0.1340 0.044 Uiso 1 1 calc R . .
C16 C 0.0717(6) 1.2137(5) 0.1724(3) 0.0412(14) Uani 1 1 d . . .
H16 H 0.1121 1.2712 0.1678 0.049 Uiso 1 1 calc R . .
C17 C 0.1429(6) 1.0823(6) 0.1996(3) 0.0366(13) Uani 1 1 d . . .
H17 H 0.2315 1.0495 0.2144 0.044 Uiso 1 1 calc R . .
C18 C 0.0769(5) 1.0033(5) 0.2036(2) 0.0270(10) Uani 1 1 d . . .
C19 C 0.2968(4) 0.5375(5) 0.2853(3) 0.0263(10) Uani 1 1 d . . .
C20 C 0.4077(4) 0.5691(5) 0.2723(3) 0.0298(11) Uani 1 1 d . . .
C21 C 0.4228(5) 0.6633(5) 0.2010(3) 0.0407(13) Uani 1 1 d . . .
H21 H 0.3403 0.7022 0.1706 0.049 Uiso 1 1 calc R . .
C22 C 0.4533(5) 0.7708(5) 0.2181(4) 0.0508(15) Uani 1 1 d . . .
H22A H 0.4612 0.8277 0.1719 0.076 Uiso 1 1 calc R . .
H22B H 0.5344 0.7340 0.2475 0.076 Uiso 1 1 calc R . .
H22C H 0.3833 0.8177 0.2456 0.076 Uiso 1 1 calc R . .
C23 C 0.5354(6) 0.5925(6) 0.1543(3) 0.0576(17) Uani 1 1 d . . .
H23A H 0.5430 0.6528 0.1097 0.086 Uiso 1 1 calc R . .
H23B H 0.5160 0.5277 0.1408 0.086 Uiso 1 1 calc R . .
H23C H 0.6168 0.5532 0.1837 0.086 Uiso 1 1 calc R . .
C24 C 0.5096(5) 0.5139(5) 0.3272(3) 0.0345(12) Uani 1 1 d . . .
H24 H 0.5835 0.5341 0.3190 0.041 Uiso 1 1 calc R . .
C25 C 0.5023(5) 0.4297(5) 0.3936(3) 0.0353(13) Uani 1 1 d . . .
H25 H 0.5685 0.3975 0.4309 0.042 Uiso 1 1 calc R . .
C26 C 0.3966(5) 0.3934(5) 0.4045(3) 0.0327(12) Uani 1 1 d . . .
H26 H 0.3942 0.3342 0.4486 0.039 Uiso 1 1 calc R . .
C27 C 0.2939(4) 0.4432(5) 0.3511(3) 0.0266(10) Uani 1 1 d . . .
C28 C 0.1875(4) 0.3894(4) 0.3619(3) 0.0273(10) Uani 1 1 d . . .
H28 H 0.1079 0.4554 0.3335 0.033 Uiso 1 1 calc R . .
C29 C 0.1525(5) 0.3517(5) 0.4431(3) 0.0380(12) Uani 1 1 d . . .
H29A H 0.0845 0.3194 0.4454 0.057 Uiso 1 1 calc R . .
H29B H 0.1219 0.4254 0.4631 0.057 Uiso 1 1 calc R . .
H29C H 0.2290 0.2864 0.4719 0.057 Uiso 1 1 calc R . .
C30 C 0.2312(6) 0.2731(5) 0.3289(3) 0.0445(14) Uani 1 1 d . . .
H30A H 0.1642 0.2390 0.3353 0.067 Uiso 1 1 calc R . .
H30B H 0.3116 0.2086 0.3544 0.067 Uiso 1 1 calc R . .
H30C H 0.2454 0.2989 0.2765 0.067 Uiso 1 1 calc R . .
C31 C 0.2028(5) 0.5527(4) 0.1669(3) 0.0293(11) Uani 1 1 d . . .
C32 C 0.3112(6) 0.4484(5) 0.1516(3) 0.0416(13) Uani 1 1 d . . .
H32 H 0.3813 0.4017 0.1867 0.050 Uiso 1 1 calc R . .
C33 C 0.3136(6) 0.4157(6) 0.0849(3) 0.0514(16) Uani 1 1 d . . .
H33 H 0.3861 0.3471 0.0759 0.062 Uiso 1 1 calc R . .
C34 C 0.2119(7) 0.4812(6) 0.0311(3) 0.0596(18) Uani 1 1 d . . .
H34 H 0.2156 0.4563 -0.0131 0.072 Uiso 1 1 calc R . .
C35 C 0.1047(6) 0.5842(6) 0.0436(3) 0.0499(15) Uani 1 1 d . . .
H35 H 0.0345 0.6302 0.0086 0.060 Uiso 1 1 calc R . .
C36 C 0.1059(5) 0.6160(5) 0.1097(3) 0.0337(11) Uani 1 1 d . . .
C37 C 0.0316(5) 0.7375(5) 0.3712(3) 0.0278(11) Uani 1 1 d . . .
H37A H -0.0562 0.7700 0.3897 0.033 Uiso 1 1 calc R . .
H37B H 0.0731 0.6475 0.3975 0.033 Uiso 1 1 calc R . .
C38 C 0.1079(5) 0.8067(5) 0.3935(2) 0.0287(10) Uani 1 1 d . . .
C39 C 0.0451(5) 0.9286(5) 0.4054(3) 0.0381(12) Uani 1 1 d . . .
H39 H -0.0462 0.9686 0.4007 0.046 Uiso 1 1 calc R . .
C40 C 0.1181(6) 0.9909(5) 0.4243(3) 0.0460(14) Uani 1 1 d . . .
H40 H 0.0747 1.0723 0.4320 0.055 Uiso 1 1 calc R . .
C41 C 0.2532(6) 0.9342(5) 0.4319(3) 0.0465(14) Uani 1 1 d . . .
H41 H 0.3010 0.9767 0.4446 0.056 Uiso 1 1 calc R . .
C42 C 0.3166(5) 0.8134(5) 0.4204(3) 0.0431(13) Uani 1 1 d . . .
H42 H 0.4079 0.7739 0.4254 0.052 Uiso 1 1 calc R . .
C43 C 0.2449(5) 0.7507(5) 0.4015(3) 0.0343(11) Uani 1 1 d . . .
H43 H 0.2892 0.6692 0.3941 0.041 Uiso 1 1 calc R . .
C44 C -0.1609(5) 0.6941(5) 0.2575(3) 0.0294(11) Uani 1 1 d . . .
H44A H -0.2343 0.7621 0.2718 0.035 Uiso 1 1 calc R . .
H44B H -0.1820 0.6963 0.2069 0.035 Uiso 1 1 calc R . .
C45 C -0.1601(4) 0.5694(5) 0.3074(3) 0.0255(10) Uani 1 1 d . . .
C46 C -0.1967(5) 0.5611(5) 0.3811(3) 0.0295(11) Uani 1 1 d . . .
H46 H -0.2216 0.6331 0.3998 0.035 Uiso 1 1 calc R . .
C47 C -0.1967(5) 0.4471(5) 0.4275(3) 0.0332(11) Uani 1 1 d . . .
H47 H -0.2210 0.4432 0.4768 0.040 Uiso 1 1 calc R . .
C48 C -0.1608(5) 0.3393(5) 0.4008(3) 0.0339(12) Uani 1 1 d . . .
H48 H -0.1606 0.2628 0.4319 0.041 Uiso 1 1 calc R . .
C49 C -0.1251(5) 0.3467(5) 0.3274(3) 0.0355(13) Uani 1 1 d . . .
H49 H -0.1013 0.2747 0.3089 0.043 Uiso 1 1 calc R . .
C50 C -0.1245(5) 0.4598(5) 0.2812(3) 0.0324(12) Uani 1 1 d . . .
H50 H -0.1001 0.4630 0.2319 0.039 Uiso 1 1 calc R . .

loop_
_atom_site_aniso_label
_atom_site_aniso_U_11
_atom_site_aniso_U_22
_atom_site_aniso_U_33
_atom_site_aniso_U_23
_atom_site_aniso_U_13
_atom_site_aniso_U_12
Hf1 0.02167(13) 0.02352(13) 0.02120(13) -0.00347(9) 0.00039(8) -0.00945(9)
F1 0.0253(15) 0.0315(17) 0.0400(17) -0.0013(13) -0.0021(12) -0.0129(13)
F2 0.0374(17) 0.0458(19) 0.0268(16) -0.0111(14) -0.0089(13) 0.0061(14)
N1 0.027(2) 0.023(2) 0.023(2) -0.0045(16) -0.0020(16) -0.0097(17)
N2 0.0213(19) 0.025(2) 0.023(2) -0.0058(16) 0.0000(15) -0.0072(16)
C1 0.020(2) 0.019(2) 0.030(3) -0.001(2) -0.0016(19) -0.0056(19)
C2 0.027(3) 0.022(2) 0.030(3) -0.002(2) -0.004(2) -0.007(2)
C3 0.032(3) 0.046(3) 0.027(3) -0.004(2) -0.005(2) -0.009(2)
C4 0.058(4) 0.071(4) 0.032(3) 0.009(3) 0.002(3) -0.029(4)
C5 0.050(4) 0.064(4) 0.041(3) -0.024(3) -0.013(3) -0.001(3)
C6 0.036(3) 0.034(3) 0.034(3) -0.004(2) -0.008(2) -0.012(2)
C7 0.028(3) 0.032(3) 0.044(3) -0.004(2) -0.004(2) -0.010(2)
C8 0.029(3) 0.028(3) 0.040(3) -0.008(2) 0.003(2) -0.007(2)
C9 0.031(3) 0.023(3) 0.039(3) -0.010(2) 0.000(2) -0.007(2)
C10 0.032(3) 0.052(4) 0.035(3) -0.018(3) -0.003(2) -0.003(3)
C11 0.068(4) 0.051(4) 0.040(3) -0.010(3) 0.007(3) -0.003(3)
C12 0.057(4) 0.074(5) 0.060(4) -0.043(4) 0.009(3) -0.030(4)
C13 0.034(3) 0.029(3) 0.016(2) -0.0058(19) 0.0004(19) -0.013(2)
C14 0.037(3) 0.027(3) 0.033(3) -0.008(2) -0.002(2) -0.009(2)
C15 0.053(3) 0.032(3) 0.030(3) -0.009(2) 0.006(2) -0.022(3)
C16 0.060(4) 0.042(3) 0.037(3) -0.016(3) 0.009(3) -0.034(3)
C17 0.036(3) 0.049(4) 0.032(3) -0.007(3) 0.001(2) -0.026(3)
C18 0.035(3) 0.028(3) 0.019(2) -0.004(2) 0.006(2) -0.016(2)
C19 0.019(2) 0.025(3) 0.031(3) -0.010(2) 0.0014(19) -0.002(2)
C20 0.020(2) 0.033(3) 0.033(3) -0.006(2) 0.0017(19) -0.009(2)
C21 0.030(3) 0.045(3) 0.038(3) 0.006(2) 0.001(2) -0.015(3)
C22 0.034(3) 0.043(3) 0.069(4) 0.006(3) -0.002(3) -0.020(3)
C23 0.052(4) 0.066(4) 0.048(4) -0.003(3) 0.018(3) -0.026(3)
C24 0.021(2) 0.038(3) 0.045(3) -0.006(2) 0.000(2) -0.015(2)
C25 0.027(3) 0.034(3) 0.040(3) 0.000(2) -0.009(2) -0.012(2)
C26 0.027(3) 0.029(3) 0.036(3) 0.000(2) -0.004(2) -0.009(2)
C27 0.023(2) 0.026(3) 0.027(3) -0.005(2) 0.0002(19) -0.007(2)
C28 0.024(2) 0.026(3) 0.030(3) -0.004(2) -0.0031(19) -0.009(2)
C29 0.037(3) 0.048(3) 0.031(3) -0.003(2) -0.001(2) -0.022(3)
C30 0.046(3) 0.040(3) 0.056(4) -0.018(3) 0.012(3) -0.023(3)
C31 0.035(3) 0.024(3) 0.026(3) -0.004(2) 0.006(2) -0.011(2)
C32 0.040(3) 0.032(3) 0.040(3) -0.007(3) 0.001(2) -0.003(3)
C33 0.063(4) 0.037(3) 0.042(3) -0.019(3) 0.005(3) -0.001(3)
C34 0.084(5) 0.048(4) 0.033(3) -0.019(3) -0.006(3) -0.005(3)
C35 0.063(4) 0.049(4) 0.025(3) -0.013(3) -0.005(3) -0.006(3)
C36 0.038(3) 0.027(3) 0.026(3) -0.004(2) -0.002(2) -0.004(2)
C37 0.032(3) 0.030(3) 0.020(2) -0.002(2) -0.0002(19) -0.012(2)
C38 0.037(3) 0.030(3) 0.018(2) -0.004(2) 0.000(2) -0.013(2)
C39 0.037(3) 0.040(3) 0.034(3) -0.010(2) -0.003(2) -0.010(2)
C40 0.060(4) 0.032(3) 0.045(3) -0.012(3) -0.003(3) -0.014(3)
C41 0.061(4) 0.045(4) 0.047(3) -0.011(3) -0.003(3) -0.034(3)
C42 0.037(3) 0.052(4) 0.042(3) -0.007(3) -0.001(2) -0.022(3)
C43 0.039(3) 0.031(3) 0.032(3) -0.007(2) 0.001(2) -0.013(2)
C44 0.023(2) 0.028(3) 0.039(3) -0.006(2) -0.002(2) -0.013(2)
C45 0.018(2) 0.029(3) 0.031(3) -0.006(2) -0.0032(19) -0.011(2)
C46 0.029(3) 0.029(3) 0.033(3) -0.008(2) -0.001(2) -0.015(2)
C47 0.031(3) 0.038(3) 0.032(3) -0.006(2) -0.001(2) -0.017(2)
C48 0.031(3) 0.026(3) 0.041(3) 0.001(2) -0.004(2) -0.013(2)
C49 0.033(3) 0.033(3) 0.045(3) -0.015(3) 0.003(2) -0.013(2)
C50 0.029(3) 0.043(3) 0.035(3) -0.018(2) 0.008(2) -0.020(2)

loop_
_atom_type_symbol
_atom_type_description
_atom_type_scat_dispersion_real
_atom_type_scat_dispersion_imag
_atom_type_scat_source
C C 0.0033 0.0016 'International Tables Vol C Tables 4.2.6.8 and 6.1.1.4'
H H 0.0000 0.0000 'International Tables Vol C Tables 4.2.6.8 and 6.1.1.4'
Hf Hf -0.5830 6.1852 'International Tables Vol C Tables 4.2.6.8 and 6.1.1.4'
N N 0.0061 0.0033 'International Tables Vol C Tables 4.2.6.8 and 6.1.1.4'
F F 0.0171 0.0103 'International Tables Vol C Tables 4.2.6.8 and 6.1.1.4'

loop_
_geom_angle_atom_site_label_1
_geom_angle_atom_site_label_2
_geom_angle_atom_site_label_3
_geom_angle
_geom_angle_site_symmetry_1
_geom_angle_site_symmetry_3
_geom_angle_publ_flag
N2 Hf1 N1 138.91(14) . . ?
N2 Hf1 C44 110.63(16) . . ?
N1 Hf1 C44 92.67(16) . . ?
N2 Hf1 C37 103.73(16) . . ?
N1 Hf1 C37 106.12(16) . . ?
C44 Hf1 C37 97.72(19) . . ?
N2 Hf1 F1 84.31(12) . . ?
N1 Hf1 F1 70.14(12) . . ?
C44 Hf1 F1 162.77(15) . . ?
C37 Hf1 F1 86.49(15) . . ?
N2 Hf1 F2 68.87(11) . . ?
N1 Hf1 F2 83.63(12) . . ?
C44 Hf1 F2 79.38(16) . . ?
C37 Hf1 F2 170.03(14) . . ?
F1 Hf1 F2 99.09(11) . . ?
C18 F1 Hf1 115.7(2) . . ?
C36 F2 Hf1 115.0(2) . . ?
C13 N1 C1 114.3(4) . . ?
C13 N1 Hf1 121.8(3) . . ?
C1 N1 Hf1 123.6(3) . . ?
C31 N2 C19 115.4(4) . . ?
C31 N2 Hf1 123.8(3) . . ?
C19 N2 Hf1 120.8(3) . . ?
C9 C1 C2 120.3(4) . . ?
C9 C1 N1 120.1(4) . . ?
C2 C1 N1 119.5(4) . . ?
C6 C2 C1 118.3(5) . . ?
C6 C2 C3 118.6(4) . . ?
C1 C2 C3 123.1(4) . . ?
C2 C3 C5 111.8(5) . . ?
C2 C3 C4 110.7(4) . . ?
C5 C3 C4 110.1(5) . . ?
C2 C3 H3 108.0 . . ?
C5 C3 H3 108.0 . . ?
C4 C3 H3 108.0 . . ?
C3 C4 H4A 109.5 . . ?
C3 C4 H4B 109.5 . . ?
H4A C4 H4B 109.5 . . ?
C3 C4 H4C 109.5 . . ?
H4A C4 H4C 109.5 . . ?
H4B C4 H4C 109.5 . . ?
C3 C5 H5A 109.5 . . ?
C3 C5 H5B 109.5 . . ?
H5A C5 H5B 109.5 . . ?
C3 C5 H5C 109.5 . . ?
H5A C5 H5C 109.5 . . ?
H5B C5 H5C 109.5 . . ?
C7 C6 C2 121.2(5) . . ?
C7 C6 H6 119.4 . . ?
C2 C6 H6 119.4 . . ?
C6 C7 C8 120.0(5) . . ?
C6 C7 H7 120.0 . . ?
C8 C7 H7 120.0 . . ?
C7 C8 C9 121.8(5) . . ?
C7 C8 H8 119.1 . . ?
C9 C8 H8 119.1 . . ?
C8 C9 C1 118.2(4) . . ?
C8 C9 C10 119.5(5) . . ?
C1 C9 C10 122.3(4) . . ?
C9 C10 C12 111.2(5) . . ?
C9 C10 C11 114.0(5) . . ?
C12 C10 C11 109.0(5) . . ?
C9 C10 H10 107.5 . . ?
C12 C10 H10 107.5 . . ?
C11 C10 H10 107.5 . . ?
C10 C11 H11A 109.5 . . ?
C10 C11 H11B 109.5 . . ?
H11A C11 H11B 109.5 . . ?
C10 C11 H11C 109.5 . . ?
H11A C11 H11C 109.5 . . ?
H11B C11 H11C 109.5 . . ?
C10 C12 H12A 109.5 . . ?
C10 C12 H12B 109.5 . . ?
H12A C12 H12B 109.5 . . ?
C10 C12 H12C 109.5 . . ?
H12A C12 H12C 109.5 . . ?
H12B C12 H12C 109.5 . . ?
C18 C13 C14 114.6(4) . . ?
C18 C13 N1 117.8(4) . . ?
C14 C13 N1 127.6(4) . . ?
C15 C14 C13 121.4(5) . . ?
C15 C14 H14 119.3 . . ?
C13 C14 H14 119.3 . . ?
C14 C15 C16 121.6(5) . . ?
C14 C15 H15 119.2 . . ?
C16 C15 H15 119.2 . . ?
C15 C16 C17 118.8(5) . . ?
C15 C16 H16 120.6 . . ?
C17 C16 H16 120.6 . . ?
C18 C17 C16 117.2(5) . . ?
C18 C17 H17 121.4 . . ?
C16 C17 H17 121.4 . . ?
C17 C18 C13 126.3(5) . . ?
C17 C18 F1 120.0(4) . . ?
C13 C18 F1 113.7(4) . . ?
C20 C19 C27 119.9(4) . . ?
C20 C19 N2 120.9(4) . . ?
C27 C19 N2 119.2(4) . . ?
C24 C20 C19 119.0(4) . . ?
C24 C20 C21 117.5(4) . . ?
C19 C20 C21 123.5(4) . . ?
C20 C21 C22 112.4(4) . . ?
C20 C21 C23 110.6(4) . . ?
C22 C21 C23 108.1(5) . . ?
C20 C21 H21 108.6 . . ?
C22 C21 H21 108.6 . . ?
C23 C21 H21 108.6 . . ?
C21 C22 H22A 109.5 . . ?
C21 C22 H22B 109.5 . . ?
H22A C22 H22B 109.5 . . ?
C21 C22 H22C 109.5 . . ?
H22A C22 H22C 109.5 . . ?
H22B C22 H22C 109.5 . . ?
C21 C23 H23A 109.5 . . ?
C21 C23 H23B 109.5 . . ?
H23A C23 H23B 109.5 . . ?
C21 C23 H23C 109.5 . . ?
H23A C23 H23C 109.5 . . ?
H23B C23 H23C 109.5 . . ?
C25 C24 C20 121.0(4) . . ?
C25 C24 H24 119.5 . . ?
C20 C24 H24 119.5 . . ?
C26 C25 C24 119.9(5) . . ?
C26 C25 H25 120.1 . . ?
C24 C25 H25 120.1 . . ?
C25 C26 C27 121.5(5) . . ?
C25 C26 H26 119.2 . . ?
C27 C26 H26 119.2 . . ?
C26 C27 C19 118.4(4) . . ?
C26 C27 C28 119.4(4) . . ?
C19 C27 C28 122.0(4) . . ?
C29 C28 C27 114.2(4) . . ?
C29 C28 C30 109.5(4) . . ?
C27 C28 C30 109.1(4) . . ?
C29 C28 H28 108.0 . . ?
C27 C28 H28 108.0 . . ?
C30 C28 H28 108.0 . . ?
C28 C29 H29A 109.5 . . ?
C28 C29 H29B 109.5 . . ?
H29A C29 H29B 109.5 . . ?
C28 C29 H29C 109.5 . . ?
H29A C29 H29C 109.5 . . ?
H29B C29 H29C 109.5 . . ?
C28 C30 H30A 109.5 . . ?
C28 C30 H30B 109.5 . . ?
H30A C30 H30B 109.5 . . ?
C28 C30 H30C 109.5 . . ?
H30A C30 H30C 109.5 . . ?
H30B C30 H30C 109.5 . . ?
C36 C31 N2 118.2(4) . . ?
C36 C31 C32 114.3(4) . . ?
N2 C31 C32 127.5(5) . . ?
C33 C32 C31 120.3(5) . . ?
C33 C32 H32 119.9 . . ?
C31 C32 H32 119.9 . . ?
C34 C33 C32 122.3(5) . . ?
C34 C33 H33 118.8 . . ?
C32 C33 H33 118.8 . . ?
C33 C34 C35 119.2(5) . . ?
C33 C34 H34 120.4 . . ?
C35 C34 H34 120.4 . . ?
C36 C35 C34 117.3(5) . . ?
C36 C35 H35 121.3 . . ?
C34 C35 H35 121.3 . . ?
C35 C36 C31 126.5(5) . . ?
C35 C36 F2 119.8(4) . . ?
C31 C36 F2 113.6(4) . . ?
C38 C37 Hf1 118.6(3) . . ?
C38 C37 H37A 107.7 . . ?
Hf1 C37 H37A 107.7 . . ?
C38 C37 H37B 107.7 . . ?
Hf1 C37 H37B 107.7 . . ?
H37A C37 H37B 107.1 . . ?
C39 C38 C43 117.5(4) . . ?
C39 C38 C37 121.8(4) . . ?
C43 C38 C37 120.7(4) . . ?
C40 C39 C38 120.5(5) . . ?
C40 C39 H39 119.8 . . ?
C38 C39 H39 119.8 . . ?
C41 C40 C39 121.2(5) . . ?
C41 C40 H40 119.4 . . ?
C39 C40 H40 119.4 . . ?
C40 C41 C42 118.9(5) . . ?
C40 C41 H41 120.5 . . ?
C42 C41 H41 120.5 . . ?
C41 C42 C43 120.3(5) . . ?
C41 C42 H42 119.8 . . ?
C43 C42 H42 119.8 . . ?
C42 C43 C38 121.6(5) . . ?
C42 C43 H43 119.2 . . ?
C38 C43 H43 119.2 . . ?
C45 C44 Hf1 123.0(3) . . ?
C45 C44 H44A 106.6 . . ?
Hf1 C44 H44A 106.6 . . ?
C45 C44 H44B 106.6 . . ?
Hf1 C44 H44B 106.6 . . ?
H44A C44 H44B 106.6 . . ?
C46 C45 C50 117.9(4) . . ?
C46 C45 C44 120.4(4) . . ?
C50 C45 C44 121.7(5) . . ?
C47 C46 C45 121.0(4) . . ?
C47 C46 H46 119.5 . . ?
C45 C46 H46 119.5 . . ?
C48 C47 C46 120.5(5) . . ?
C48 C47 H47 119.8 . . ?
C46 C47 H47 119.8 . . ?
C49 C48 C47 119.1(5) . . ?
C49 C48 H48 120.5 . . ?
C47 C48 H48 120.5 . . ?
C48 C49 C50 120.6(5) . . ?
C48 C49 H49 119.7 . . ?
C50 C49 H49 119.7 . . ?
C49 C50 C45 121.0(5) . . ?
C49 C50 H50 119.5 . . ?
C45 C50 H50 119.5 . . ?

loop_
_geom_bond_atom_site_label_1
_geom_bond_atom_site_label_2
_geom_bond_distance
_geom_bond_site_symmetry_2
_geom_bond_publ_flag
Hf1 N2 2.130(4) . ?
Hf1 N1 2.147(4) . ?
Hf1 C44 2.220(4) . ?
Hf1 C37 2.221(5) . ?
Hf1 F1 2.367(3) . ?
Hf1 F2 2.454(3) . ?
F1 C18 1.404(5) . ?
F2 C36 1.387(5) . ?
N1 C13 1.396(6) . ?
N1 C1 1.449(5) . ?
N2 C31 1.402(6) . ?
N2 C19 1.457(6) . ?
C1 C9 1.416(7) . ?
C1 C2 1.413(6) . ?
C2 C6 1.399(7) . ?
C2 C3 1.522(7) . ?
C3 C5 1.526(8) . ?
C3 C4 1.532(7) . ?
C3 H3 0.9800 . ?
C4 H4A 0.9600 . ?
C4 H4B 0.9600 . ?
C4 H4C 0.9600 . ?
C5 H5A 0.9600 . ?
C5 H5B 0.9600 . ?
C5 H5C 0.9600 . ?
C6 C7 1.369(8) . ?
C6 H6 0.9300 . ?
C7 C8 1.381(7) . ?
C7 H7 0.9300 . ?
C8 C9 1.383(7) . ?
C8 H8 0.9300 . ?
C9 C10 1.494(7) . ?
C10 C12 1.524(8) . ?
C10 C11 1.540(9) . ?
C10 H10 0.9800 . ?
C11 H11A 0.9600 . ?
C11 H11B 0.9600 . ?
C11 H11C 0.9600 . ?
C12 H12A 0.9600 . ?
C12 H12B 0.9600 . ?
C12 H12C 0.9600 . ?
C13 C18 1.384(6) . ?
C13 C14 1.393(7) . ?
C14 C15 1.381(7) . ?
C14 H14 0.9300 . ?
C15 C16 1.388(8) . ?
C15 H15 0.9300 . ?
C16 C17 1.393(8) . ?
C16 H16 0.9300 . ?
C17 C18 1.374(7) . ?
C17 H17 0.9300 . ?
C19 C20 1.405(6) . ?
C19 C27 1.423(7) . ?
C20 C24 1.395(6) . ?
C20 C21 1.531(7) . ?
C21 C22 1.535(7) . ?
C21 C23 1.554(8) . ?
C21 H21 0.9800 . ?
C22 H22A 0.9600 . ?
C22 H22B 0.9600 . ?
C22 H22C 0.9600 . ?
C23 H23A 0.9600 . ?
C23 H23B 0.9600 . ?
C23 H23C 0.9600 . ?
C24 C25 1.380(7) . ?
C24 H24 0.9300 . ?
C25 C26 1.380(7) . ?
C25 H25 0.9300 . ?
C26 C27 1.386(6) . ?
C26 H26 0.9300 . ?
C27 C28 1.521(6) . ?
C28 C29 1.521(7) . ?
C28 C30 1.531(7) . ?
C28 H28 0.9800 . ?
C29 H29A 0.9600 . ?
C29 H29B 0.9600 . ?
C29 H29C 0.9600 . ?
C30 H30A 0.9600 . ?
C30 H30B 0.9600 . ?
C30 H30C 0.9600 . ?
C31 C36 1.388(7) . ?
C31 C32 1.414(7) . ?
C32 C33 1.380(7) . ?
C32 H32 0.9300 . ?
C33 C34 1.382(8) . ?
C33 H33 0.9300 . ?
C34 C35 1.381(8) . ?
C34 H34 0.9300 . ?
C35 C36 1.370(7) . ?
C35 H35 0.9300 . ?
C37 C38 1.515(6) . ?
C37 H37A 0.9700 . ?
C37 H37B 0.9700 . ?
C38 C39 1.394(7) . ?
C38 C43 1.394(7) . ?
C39 C40 1.393(7) . ?
C39 H39 0.9300 . ?
C40 C41 1.375(8) . ?
C40 H40 0.9300 . ?
C41 C42 1.380(8) . ?
C41 H41 0.9300 . ?
C42 C43 1.386(7) . ?
C42 H42 0.9300 . ?
C43 H43 0.9300 . ?
C44 C45 1.509(7) . ?
C44 H44A 0.9700 . ?
C44 H44B 0.9700 . ?
C45 C46 1.388(7) . ?
C45 C50 1.394(7) . ?
C46 C47 1.387(7) . ?
C46 H46 0.9300 . ?
C47 C48 1.381(7) . ?
C47 H47 0.9300 . ?
C48 C49 1.379(7) . ?
C48 H48 0.9300 . ?
C49 C50 1.381(8) . ?
C49 H49 0.9300 . ?
C50 H50 0.9300 . ?
